data_1101060
loop_
_publ_author_name
'Mohammad Abul Haj'
'Miguel Quir\'os'
'Juan M. Salas'
'Ren\'e Faure'

_publ_section_title
;
Silver complexes with triazolopyrimidine ligands containing an exocyclic
oxygen atom: X-ray evidence for an unusual tautomeric form.
;
_journal_name_full 'Dalton Transactions'
_journal_page_first 1798
_journal_page_last 1801
_journal_paper_doi 10.1039/B100869M
_journal_year 2001
_chemical_formula_sum 'C5 H4 Ag Cl N4 O5'
_chemical_formula_weight 343.44
_space_group_IT_number 9
_symmetry_cell_setting monoclinic
_symmetry_space_group_name_Hall 'C -2yc'
_symmetry_space_group_name_H-M 'C 1 c 1'
_cell_angle_alpha 90.00
_cell_angle_beta 93.379(10)
_cell_angle_gamma 90.00
_cell_formula_units_Z 4
_cell_length_a 6.6046(10)
_cell_length_b 14.487(2)
_cell_length_c 9.9594(12)
_cell_measurement_temperature 293(2)
_cell_volume 951.3(2)
_diffrn_ambient_temperature 293(2)
_exptl_crystal_density_diffrn 2.398
_refine_diff_density_rms 0.162
_cod_original_sg_symbol_H-M 'C c'
_cod_database_code 1101060

loop_
_symmetry_equiv_pos_as_xyz
'x, y, z'
'x, -y, z+1/2'
'x+1/2, y+1/2, z'
'x+1/2, -y+1/2, z+1/2'

loop_
_atom_site_label
_atom_site_type_symbol
_atom_site_fract_x
_atom_site_fract_y
_atom_site_fract_z
_atom_site_U_iso_or_equiv
_atom_site_adp_type
_atom_site_occupancy
_atom_site_symmetry_multiplicity
_atom_site_calc_flag
_atom_site_refinement_flags
_atom_site_disorder_assembly
_atom_site_disorder_group
Ag Ag 0.5000 0.37389(5) 0.5000 0.0469(2) Uani 1 1 d . . .
N1 N 0.1619(11) 0.3522(5) 0.4652(7) 0.0354(12) Uani 1 1 d . . .
C2 C -0.0040(18) 0.3639(6) 0.5278(7) 0.0389(18) Uani 1 1 d . . .
H2 H -0.0046 0.3652 0.6212 0.047 Uiso 1 1 d R . .
N3 N -0.1770(13) 0.3729(5) 0.4476(7) 0.0388(14) Uani 1 1 d . . .
C3A C -0.1094(11) 0.3631(5) 0.3248(8) 0.0313(13) Uani 1 1 d . . .
N4 N -0.2131(13) 0.3652(5) 0.2037(7) 0.0391(15) Uani 1 1 d . . .
H4 H -0.3418 0.3748 0.1972 0.047 Uiso 1 1 d R . .
C5 C -0.1039(14) 0.3516(7) 0.0911(8) 0.0409(17) Uani 1 1 d . . .
H5 H -0.1732 0.3526 0.0071 0.049 Uiso 1 1 d R . .
C6 C 0.0957(12) 0.3372(7) 0.0980(8) 0.0405(16) Uani 1 1 d . . .
H6 H 0.1611 0.3307 0.0184 0.049 Uiso 1 1 d R . .
C7 C 0.2144(10) 0.3321(5) 0.2234(8) 0.0332(14) Uani 1 1 d . . .
O7 O 0.3931(9) 0.3141(5) 0.2424(7) 0.0456(14) Uani 1 1 d . . .
N8 N 0.0933(9) 0.3511(4) 0.3318(6) 0.0276(10) Uani 1 1 d . . .
Cl Cl 0.4515(5) 0.58807(13) 0.3192(2) 0.0455(5) Uani 1 1 d . . .
O1P O 0.4839(17) 0.5629(7) 0.4574(7) 0.071(2) Uani 1 1 d . . .
O2P O 0.348(3) 0.6678(8) 0.3001(14) 0.111(6) Uani 1 1 d . . .
O3P O 0.644(3) 0.602(2) 0.266(2) 0.193(13) Uani 1 1 d . . .
O4P O 0.378(5) 0.5170(9) 0.2463(16) 0.194(13) Uani 1 1 d . . .

loop_
_atom_site_aniso_label
_atom_site_aniso_U_11
_atom_site_aniso_U_22
_atom_site_aniso_U_33
_atom_site_aniso_U_23
_atom_site_aniso_U_13
_atom_site_aniso_U_12
Ag 0.0209(2) 0.0791(4) 0.0408(3) -0.0037(3) 0.00248(18) -0.0029(4)
N1 0.016(3) 0.054(3) 0.037(3) -0.001(3) 0.002(2) -0.005(3)
C2 0.034(4) 0.052(4) 0.031(5) 0.000(2) 0.006(4) -0.006(4)
N3 0.023(3) 0.058(4) 0.035(3) -0.006(2) 0.005(3) 0.004(3)
C3A 0.015(3) 0.041(3) 0.038(3) 0.005(2) 0.000(3) -0.001(2)
N4 0.025(3) 0.057(4) 0.035(3) 0.003(3) -0.001(3) 0.006(3)
C5 0.025(4) 0.066(5) 0.031(3) 0.005(3) -0.001(3) -0.001(3)
C6 0.020(3) 0.060(4) 0.042(4) -0.002(3) 0.011(3) -0.002(3)
C7 0.010(3) 0.047(3) 0.043(3) 0.000(3) 0.011(2) -0.002(2)
O7 0.007(2) 0.070(4) 0.060(4) -0.002(3) 0.009(2) 0.004(2)
N8 0.010(2) 0.038(2) 0.035(3) 0.001(2) 0.004(2) -0.0015(19)
Cl 0.0631(14) 0.0430(8) 0.0299(7) -0.0007(6) -0.0016(8) 0.0061(10)
O1P 0.075(6) 0.103(6) 0.036(3) 0.014(3) -0.003(4) -0.001(6)
O2P 0.145(16) 0.071(6) 0.121(10) 0.019(6) 0.033(10) 0.045(8)
O3P 0.085(14) 0.39(4) 0.114(14) 0.059(16) 0.063(12) 0.048(17)
O4P 0.36(4) 0.086(8) 0.120(10) -0.009(7) -0.119(16) -0.061(15)

loop_
_geom_bond_atom_site_label_1
_geom_bond_atom_site_label_2
_geom_bond_distance
_geom_bond_site_symmetry_2
_geom_bond_publ_flag
Ag N3 2.226(8) 1_655 ?
Ag N1 2.262(7) . ?
Ag O7 2.760(7) . ?
Ag O1P 2.772(10) . ?
Ag O3P 2.78(2) 2_565 ?
N1 C2 1.303(12) . ?
N1 N8 1.378(9) . ?
C2 N3 1.361(13) . ?
N3 C3A 1.334(11) . ?
N3 Ag 2.226(8) 1_455 ?
C3A N8 1.348(9) . ?
C3A N4 1.352(10) . ?
N4 C5 1.383(12) . ?
C5 C6 1.332(12) . ?
C6 C7 1.436(12) . ?
C7 O7 1.213(9) . ?
C7 N8 1.408(9) . ?
Cl O4P 1.334(12) . ?
Cl O2P 1.349(11) . ?
Cl O3P 1.423(19) . ?
Cl O1P 1.427(7) . ?
